data_2233047
loop_
_publ_author_name
'Tomyn, Stefania'
'Gumienna-Kontecka, El\.zbieta'
'Usenko, Natalia I.'
'Iskenderov, Turganbay S.'
'Prisyazhnaya, Elena V.'

_publ_section_title
;
 <i>cis</i>-Bis(2,2'-bipyridine-\k^2^<i>N</i>,<i>N</i>')bis(dimethyl
 sulfoxide-\k<i>O</i>)zinc bis(tetraphenylborate) dimethyl sulfoxide
 monosolvate
;
_journal_coeditor_code ZL2419
_journal_issue 12
_journal_name_full 'Acta Crystallographica Section E'
_journal_page_first m1774
_journal_page_last m1775
_journal_paper_doi 10.1107/S1600536811048082
_journal_volume 67
_journal_year 2011
_chemical_formula_iupac '[Zn (C10 H8 N2)2 (C2 H6 O S)2] (C24 H20 B)2, C2 H6 O S'
_chemical_formula_moiety 'C24 H28 N4 O2 S2 Zn 2+, 2(C24 H20 B -), C2 H6 O S'
_chemical_formula_sum 'C74 H74 B2 N4 O3 S3 Zn'
_chemical_formula_weight 1250.54
_chemical_name_systematic
;
<i>cis</i>-Bis(2,2'-bipyridine-\k^2^<i>N</i>,<i>N</i>')bis(dimethyl
sulfoxide-\k<i>O</i>)zinc bis(tetraphenylborate) dimethyl sulfoxide monosolvate
;
_space_group_IT_number 14
_symmetry_cell_setting monoclinic
_symmetry_space_group_name_Hall '-P 2ybc'
_symmetry_space_group_name_H-M 'P 1 21/c 1'
_atom_sites_solution_hydrogens geom
_atom_sites_solution_primary direct
_atom_sites_solution_secondary difmap
_audit_creation_method SHELXL-97
_cell_angle_alpha 90.00
_cell_angle_beta 90.225(3)
_cell_angle_gamma 90.00
_cell_formula_units_Z 4
_cell_length_a 13.8836(5)
_cell_length_b 18.0029(7)
_cell_length_c 26.1594(10)
_cell_measurement_reflns_used 4578
_cell_measurement_temperature 120(2)
_cell_measurement_theta_max 27.48
_cell_measurement_theta_min 3.00
_cell_volume 6538.4(4)
_computing_cell_refinement 'DENZO/SCALEPACK (Otwinowski & Minor, 1997)'
_computing_data_collection 'COLLECT (Nonius, 2000)'
_computing_data_reduction 'DENZO/SCALEPACK (Otwinowski & Minor, 1997)'
_computing_molecular_graphics 'DIAMOND (Brandenburg, 2009)'
_computing_publication_material 'SHELXL97 (Sheldrick, 2008)'
_computing_structure_refinement 'SHELXL-7 (Sheldrick, 2008)'
_computing_structure_solution 'SIR2004 (Burla <i>et al.</i>, 2005)'
_diffrn_ambient_temperature 120(2)
_diffrn_detector_area_resol_mean 9
_diffrn_measured_fraction_theta_full 0.994
_diffrn_measured_fraction_theta_max 0.915
_diffrn_measurement_device '95mm CCD camera on \k-goniostat'
_diffrn_measurement_device_type 'Nonius KappaCCD'
_diffrn_measurement_method '\f scans and \w scans with \k offset'
_diffrn_radiation_monochromator 'horizontally mounted graphite crystal'
_diffrn_radiation_source 'fine-focus sealed tube'
_diffrn_radiation_type MoK\a
_diffrn_radiation_wavelength 0.71073
_diffrn_reflns_av_R_equivalents 0.0442
_diffrn_reflns_av_sigmaI/netI 0.0759
_diffrn_reflns_limit_h_max 18
_diffrn_reflns_limit_h_min -18
_diffrn_reflns_limit_k_max 20
_diffrn_reflns_limit_k_min -23
_diffrn_reflns_limit_l_max 33
_diffrn_reflns_limit_l_min -27
_diffrn_reflns_number 44646
_diffrn_reflns_theta_full 25.00
_diffrn_reflns_theta_max 28.49
_diffrn_reflns_theta_min 2.99
_exptl_absorpt_coefficient_mu 0.523
_exptl_absorpt_correction_T_max 0.9874
_exptl_absorpt_correction_T_min 0.9548
_exptl_absorpt_correction_type multi-scan
_exptl_absorpt_process_details '(DENZO/SCALEPACK; Otwinowski & Minor, 1997)'
_exptl_crystal_colour colourless
_exptl_crystal_density_diffrn 1.270
_exptl_crystal_density_method 'not measured'
_exptl_crystal_description block
_exptl_crystal_F_000 2632
_exptl_crystal_size_max 0.38
_exptl_crystal_size_mid 0.25
_exptl_crystal_size_min 0.13
_refine_diff_density_max 0.419
_refine_diff_density_min -0.478
_refine_ls_extinction_method none
_refine_ls_goodness_of_fit_ref 0.941
_refine_ls_hydrogen_treatment constr
_refine_ls_matrix_type full
_refine_ls_number_parameters 820
_refine_ls_number_reflns 15166
_refine_ls_number_restraints 6
_refine_ls_restrained_S_all 0.941
_refine_ls_R_factor_all 0.0812
_refine_ls_R_factor_gt 0.0423
_refine_ls_shift/su_max 0.001
_refine_ls_shift/su_mean 0.000
_refine_ls_structure_factor_coef Fsqd
_refine_ls_weighting_details 'calc w=1/[\s^2^(Fo^2^)+(0.0455P)^2^+0.0000P] where P=(Fo^2^+2Fc^2^)/3'
_refine_ls_weighting_scheme calc
_refine_ls_wR_factor_gt 0.0874
_refine_ls_wR_factor_ref 0.0947
_reflns_number_gt 9478
_reflns_number_total 15166
_reflns_threshold_expression I>2sigma(I)
_cod_data_source_file zl2419.cif
_cod_data_source_block I
_cod_original_sg_symbol_H-M 'P 21/c'
_cod_database_code 2233047
_cod_database_fobs_code 2233047

loop_
_symmetry_equiv_pos_as_xyz
'x, y, z'
'-x, y+1/2, -z+1/2'
'-x, -y, -z'
'x, -y-1/2, z-1/2'

loop_
_atom_site_type_symbol
_atom_site_label
_atom_site_fract_x
_atom_site_fract_y
_atom_site_fract_z
_atom_site_U_iso_or_equiv
_atom_site_adp_type
_atom_site_calc_flag
_atom_site_refinement_flags
_atom_site_occupancy
_atom_site_symmetry_multiplicity
_atom_site_disorder_assembly
_atom_site_disorder_group
Zn Zn1 0.724530(16) 0.214565(13) 0.146456(9) 0.02207(7) Uani d . 1 1 A .
S S1 0.52919(4) 0.26321(3) 0.20025(2) 0.02365(12) Uani d . 1 1 . .
S S3 0.80680(5) 0.72158(4) 0.11760(3) 0.04729(18) Uani d . 1 1 . .
O O1 0.63747(9) 0.27658(7) 0.19410(5) 0.0258(3) Uani d . 1 1 . .
O O2 0.67453(10) 0.11039(8) 0.17966(6) 0.0354(4) Uani d . 1 1 . .
O O3 0.74093(14) 0.78001(12) 0.14009(7) 0.0691(6) Uani d . 1 1 . .
N N1 0.74779(12) 0.31086(9) 0.09891(7) 0.0237(4) Uani d . 1 1 . .
N N2 0.61621(11) 0.20371(9) 0.09039(6) 0.0203(4) Uani d . 1 1 . .
N N3 0.84193(11) 0.22497(9) 0.19728(6) 0.0203(4) Uani d . 1 1 . .
N N4 0.83624(12) 0.15402(9) 0.10881(6) 0.0235(4) Uani d . 1 1 . .
C C1 0.81369(15) 0.36383(12) 0.10584(9) 0.0299(5) Uani d . 1 1 A .
H H1 0.8556 0.3595 0.1335 0.036 Uiso calc R 1 1 . .
C C2 0.82311(16) 0.42462(12) 0.07435(10) 0.0383(6) Uani d . 1 1 . .
H H2 0.8699 0.4605 0.0805 0.046 Uiso calc R 1 1 A .
C C3 0.76070(17) 0.43066(13) 0.03322(11) 0.0461(7) Uani d . 1 1 A .
H H3 0.7651 0.4709 0.0110 0.055 Uiso calc R 1 1 . .
C C4 0.69177(16) 0.37650(13) 0.02536(9) 0.0382(6) Uani d . 1 1 . .
H H4 0.6494 0.3799 -0.0021 0.046 Uiso calc R 1 1 A .
C C5 0.68637(15) 0.31702(12) 0.05881(8) 0.0272(5) Uani d . 1 1 A .
C C6 0.61165(14) 0.25696(11) 0.05425(8) 0.0218(5) Uani d . 1 1 A .
C C7 0.54197(16) 0.25689(13) 0.01688(8) 0.0326(5) Uani d . 1 1 . .
H H7 0.5414 0.2931 -0.0085 0.039 Uiso calc R 1 1 A .
C C8 0.47225(16) 0.20144(13) 0.01774(8) 0.0323(5) Uani d . 1 1 A .
H H8 0.4238 0.2008 -0.0069 0.039 Uiso calc R 1 1 . .
C C9 0.47470(14) 0.14803(12) 0.05463(8) 0.0251(5) Uani d . 1 1 . .
H H9 0.4283 0.1108 0.0557 0.030 Uiso calc R 1 1 A .
C C10 0.54796(14) 0.15072(11) 0.09034(8) 0.0230(5) Uani d . 1 1 A .
H H10 0.5503 0.1143 0.1155 0.028 Uiso calc R 1 1 . .
C C11 0.83799(15) 0.26015(11) 0.24241(8) 0.0243(5) Uani d . 1 1 A .
H H11 0.7794 0.2797 0.2530 0.029 Uiso calc R 1 1 . .
C C12 0.91734(15) 0.26855(11) 0.27372(8) 0.0252(5) Uani d . 1 1 . .
H H12 0.9121 0.2918 0.3053 0.030 Uiso calc R 1 1 A .
C C13 1.00477(15) 0.24159(11) 0.25703(8) 0.0247(5) Uani d . 1 1 A .
H H13 1.0598 0.2478 0.2770 0.030 Uiso calc R 1 1 . .
C C14 1.01016(14) 0.20537(11) 0.21058(8) 0.0220(5) Uani d . 1 1 . .
H H14 1.0687 0.1871 0.1989 0.026 Uiso calc R 1 1 A .
C C15 0.92685(14) 0.19666(10) 0.18153(7) 0.0184(4) Uani d . 1 1 A .
C C16 0.92294(14) 0.15331(10) 0.13289(8) 0.0202(4) Uani d . 1 1 A .
C C17 0.99905(14) 0.11158(11) 0.11420(8) 0.0246(5) Uani d . 1 1 . .
H H17 1.0584 0.1121 0.1308 0.029 Uiso calc R 1 1 A .
C C18 0.98597(15) 0.06919(12) 0.07069(9) 0.0304(5) Uani d . 1 1 A .
H H18 1.0360 0.0402 0.0581 0.036 Uiso calc R 1 1 . .
C C19 0.89800(15) 0.07036(12) 0.04606(9) 0.0312(5) Uani d . 1 1 . .
H H19 0.8877 0.0425 0.0166 0.037 Uiso calc R 1 1 A .
C C20 0.82551(15) 0.11386(12) 0.06609(9) 0.0306(5) Uani d . 1 1 A .
H H20 0.7665 0.1153 0.0491 0.037 Uiso calc R 1 1 . .
C C21 0.19753(13) 0.32486(11) 0.14914(8) 0.0203(5) Uani d . 1 1 . .
C C22 0.20579(14) 0.33028(11) 0.20236(8) 0.0223(5) Uani d . 1 1 . .
H H22 0.1846 0.3735 0.2182 0.027 Uiso calc R 1 1 . .
C C23 0.24422(14) 0.27406(12) 0.23266(8) 0.0251(5) Uani d . 1 1 . .
H H23 0.2484 0.2803 0.2679 0.030 Uiso calc R 1 1 . .
C C24 0.27621(14) 0.20897(12) 0.21053(8) 0.0279(5) Uani d . 1 1 . .
H H24 0.3007 0.1708 0.2307 0.033 Uiso calc R 1 1 . .
C C25 0.27139(15) 0.20142(12) 0.15797(9) 0.0283(5) Uani d . 1 1 . .
H H25 0.2938 0.1583 0.1425 0.034 Uiso calc R 1 1 . .
C C26 0.23315(14) 0.25828(11) 0.12828(8) 0.0231(5) Uani d . 1 1 . .
H H26 0.2310 0.2521 0.0930 0.028 Uiso calc R 1 1 . .
C C27 0.26357(15) 0.42973(11) 0.09225(9) 0.0278(5) Uani d . 1 1 . .
C C28 0.30957(16) 0.40473(13) 0.04815(9) 0.0389(6) Uani d . 1 1 . .
H H28 0.2772 0.3716 0.0269 0.047 Uiso calc R 1 1 . .
C C29 0.40246(19) 0.42752(17) 0.03459(12) 0.0568(8) Uani d . 1 1 . .
H H29 0.4305 0.4093 0.0049 0.068 Uiso calc R 1 1 . .
C C30 0.45232(19) 0.47648(18) 0.06485(15) 0.0662(10) Uani d . 1 1 . .
H H30 0.5142 0.4914 0.0560 0.079 Uiso calc R 1 1 . .
C C31 0.40942(19) 0.50331(14) 0.10863(13) 0.0565(9) Uani d . 1 1 . .
H H31 0.4421 0.5369 0.1294 0.068 Uiso calc R 1 1 . .
C C32 0.31695(16) 0.47995(12) 0.12172(10) 0.0385(6) Uani d . 1 1 . .
H H32 0.2895 0.4987 0.1514 0.046 Uiso calc R 1 1 . .
C C33 0.09388(14) 0.36593(11) 0.06429(7) 0.0196(4) Uani d . 1 1 . .
C C34 0.04322(14) 0.29878(11) 0.06323(8) 0.0236(5) Uani d . 1 1 . .
H H34 0.0522 0.2653 0.0899 0.028 Uiso calc R 1 1 . .
C C35 -0.02016(15) 0.27994(12) 0.02387(8) 0.0290(5) Uani d . 1 1 . .
H H35 -0.0528 0.2348 0.0248 0.035 Uiso calc R 1 1 . .
C C36 -0.03473(16) 0.32817(12) -0.01664(8) 0.0307(5) Uani d . 1 1 . .
H H36 -0.0764 0.3157 -0.0432 0.037 Uiso calc R 1 1 . .
C C37 0.01389(15) 0.39551(12) -0.01688(8) 0.0287(5) Uani d . 1 1 . .
H H37 0.0049 0.4286 -0.0438 0.034 Uiso calc R 1 1 . .
C C38 0.07559(15) 0.41336(11) 0.02278(8) 0.0246(5) Uani d . 1 1 . .
H H38 0.1066 0.4591 0.0219 0.030 Uiso calc R 1 1 . .
C C39 0.09334(14) 0.45402(11) 0.14258(8) 0.0231(5) Uani d . 1 1 . .
C C40 0.02083(15) 0.42923(12) 0.17619(8) 0.0260(5) Uani d . 1 1 . .
H H40 0.0167 0.3788 0.1835 0.031 Uiso calc R 1 1 . .
C C41 -0.04465(16) 0.47739(13) 0.19885(8) 0.0331(6) Uani d . 1 1 . .
H H41 -0.0918 0.4588 0.2206 0.040 Uiso calc R 1 1 . .
C C42 -0.03988(18) 0.55261(14) 0.18919(9) 0.0387(6) Uani d . 1 1 . .
H H42 -0.0831 0.5850 0.2046 0.046 Uiso calc R 1 1 . .
C C43 0.02955(17) 0.57935(12) 0.15653(9) 0.0348(6) Uani d . 1 1 . .
H H43 0.0328 0.6299 0.1495 0.042 Uiso calc R 1 1 . .
C C44 0.09491(16) 0.53073(12) 0.13393(8) 0.0278(5) Uani d . 1 1 . .
H H44 0.1415 0.5501 0.1122 0.033 Uiso calc R 1 1 . .
C C45 0.67243(14) 0.46433(11) 0.32789(7) 0.0204(4) Uani d . 1 1 . .
C C46 0.69461(15) 0.43942(12) 0.27845(8) 0.0274(5) Uani d . 1 1 . .
H H46 0.7377 0.4002 0.2750 0.033 Uiso calc R 1 1 . .
C C47 0.65573(16) 0.47026(13) 0.23464(8) 0.0318(5) Uani d . 1 1 . .
H H47 0.6740 0.4525 0.2027 0.038 Uiso calc R 1 1 . .
C C48 0.58957(16) 0.52754(12) 0.23819(8) 0.0311(5) Uani d . 1 1 . .
H H48 0.5629 0.5485 0.2089 0.037 Uiso calc R 1 1 . .
C C49 0.56395(16) 0.55301(12) 0.28611(8) 0.0302(5) Uani d . 1 1 . .
H H49 0.5190 0.5910 0.2892 0.036 Uiso calc R 1 1 . .
C C50 0.60518(14) 0.52191(11) 0.32977(8) 0.0245(5) Uani d . 1 1 . .
H H50 0.5871 0.5403 0.3615 0.029 Uiso calc R 1 1 . .
C C51 0.70368(14) 0.47599(11) 0.43037(8) 0.0206(4) Uani d . 1 1 . .
C C52 0.64824(14) 0.46009(11) 0.47371(8) 0.0228(5) Uani d . 1 1 . .
H H52 0.6105 0.4174 0.4738 0.027 Uiso calc R 1 1 . .
C C53 0.64757(15) 0.50574(11) 0.51668(8) 0.0260(5) Uani d . 1 1 . .
H H53 0.6087 0.4936 0.5443 0.031 Uiso calc R 1 1 . .
C C54 0.70394(15) 0.56890(11) 0.51879(8) 0.0249(5) Uani d . 1 1 . .
H H54 0.7051 0.5983 0.5480 0.030 Uiso calc R 1 1 . .
C C55 0.75887(14) 0.58759(12) 0.47635(8) 0.0241(5) Uani d . 1 1 . .
H H55 0.7963 0.6304 0.4766 0.029 Uiso calc R 1 1 . .
C C56 0.75753(14) 0.54186(11) 0.43360(8) 0.0221(5) Uani d . 1 1 . .
H H56 0.7944 0.5556 0.4055 0.027 Uiso calc R 1 1 . .
C C57 0.65599(14) 0.34436(11) 0.38358(7) 0.0227(5) Uani d . 1 1 . .
C C58 0.55499(15) 0.34609(12) 0.38794(7) 0.0242(5) Uani d . 1 1 . .
H H58 0.5247 0.3920 0.3905 0.029 Uiso calc R 1 1 . .
C C59 0.49837(16) 0.28232(12) 0.38860(8) 0.0285(5) Uani d . 1 1 . .
H H59 0.4318 0.2862 0.3914 0.034 Uiso calc R 1 1 . .
C C60 0.54128(17) 0.21295(13) 0.38513(8) 0.0342(6) Uani d . 1 1 . .
H H60 0.5041 0.1700 0.3861 0.041 Uiso calc R 1 1 . .
C C61 0.64034(18) 0.20865(13) 0.38029(9) 0.0371(6) Uani d . 1 1 . .
H H61 0.6701 0.1625 0.3777 0.045 Uiso calc R 1 1 . .
C C62 0.69562(16) 0.27315(12) 0.37923(8) 0.0313(5) Uani d . 1 1 . .
H H62 0.7620 0.2687 0.3755 0.038 Uiso calc R 1 1 . .
C C63 0.83386(14) 0.41010(11) 0.37502(8) 0.0224(5) Uani d . 1 1 . .
C C64 0.88322(15) 0.36738(12) 0.41138(8) 0.0289(5) Uani d . 1 1 . .
H H64 0.8479 0.3448 0.4372 0.035 Uiso calc R 1 1 . .
C C65 0.98235(16) 0.35709(13) 0.41071(9) 0.0353(6) Uani d . 1 1 . .
H H65 1.0117 0.3280 0.4357 0.042 Uiso calc R 1 1 . .
C C66 1.03740(16) 0.38984(13) 0.37327(9) 0.0353(6) Uani d . 1 1 . .
H H66 1.1037 0.3823 0.3723 0.042 Uiso calc R 1 1 . .
C C67 0.99264(15) 0.43398(12) 0.33710(9) 0.0313(5) Uani d . 1 1 . .
H H67 1.0290 0.4572 0.3120 0.038 Uiso calc R 1 1 . .
C C68 0.89287(15) 0.44376(11) 0.33823(8) 0.0250(5) Uani d . 1 1 . .
H H68 0.8643 0.4739 0.3136 0.030 Uiso calc R 1 1 . .
C C69 0.50666(17) 0.29225(16) 0.26363(9) 0.0485(7) Uani d . 1 1 . .
H H69A 0.5391 0.2596 0.2870 0.073 Uiso calc R 1 1 . .
H H69B 0.4386 0.2909 0.2700 0.073 Uiso calc R 1 1 . .
H H69C 0.5300 0.3420 0.2683 0.073 Uiso calc R 1 1 . .
C C70 0.47176(15) 0.33676(12) 0.16722(9) 0.0335(6) Uani d . 1 1 . .
H H70A 0.5000 0.3832 0.1774 0.050 Uiso calc R 1 1 . .
H H70B 0.4044 0.3370 0.1753 0.050 Uiso calc R 1 1 . .
H H70C 0.4797 0.3300 0.1311 0.050 Uiso calc R 1 1 . .
C C73 0.79903(18) 0.73640(16) 0.05111(9) 0.0499(7) Uani d . 1 1 . .
H H73A 0.7330 0.7329 0.0404 0.075 Uiso calc R 1 1 . .
H H73B 0.8364 0.6995 0.0337 0.075 Uiso calc R 1 1 . .
H H73C 0.8235 0.7849 0.0431 0.075 Uiso calc R 1 1 . .
C C74 0.7449(2) 0.6357(2) 0.11890(16) 0.1125(16) Uani d . 1 1 . .
H H74A 0.7351 0.6208 0.1537 0.169 Uiso calc R 1 1 . .
H H74B 0.7823 0.5987 0.1015 0.169 Uiso calc R 1 1 . .
H H74C 0.6837 0.6411 0.1021 0.169 Uiso calc R 1 1 . .
B B1 0.16154(17) 0.39404(12) 0.11232(9) 0.0217(5) Uani d . 1 1 . .
B B2 0.71656(17) 0.42268(13) 0.37894(9) 0.0219(5) Uani d . 1 1 . .
S S2A 0.74891(8) 0.04806(6) 0.18867(4) 0.0311(4) Uani d PD 0.5086(17) 1 A 1
C C71A 0.6866(8) -0.0346(6) 0.1753(4) 0.052(3) Uani d PD 0.5086(17) 1 A 1
H H71D 0.6813 -0.0409 0.1390 0.079 Uiso calc PR 0.5086(17) 1 A 1
H H71E 0.6234 -0.0322 0.1899 0.079 Uiso calc PR 0.5086(17) 1 A 1
H H71F 0.7211 -0.0759 0.1897 0.079 Uiso calc PR 0.5086(17) 1 A 1
C C72A 0.7508(7) 0.0468(4) 0.2561(2) 0.084(3) Uani d PD 0.5086(17) 1 A 1
H H72D 0.7927 0.0079 0.2677 0.127 Uiso calc PR 0.5086(17) 1 A 1
H H72E 0.6868 0.0382 0.2686 0.127 Uiso calc PR 0.5086(17) 1 A 1
H H72F 0.7738 0.0937 0.2686 0.127 Uiso calc PR 0.5086(17) 1 A 1
S S2B 0.68459(8) 0.05333(7) 0.22553(5) 0.0311(4) Uani d PD 0.4914(17) 1 A 2
C C71B 0.6625(7) -0.0331(5) 0.1969(4) 0.070(4) Uani d PD 0.4914(17) 1 A 2
H H71A 0.5976 -0.0345 0.1842 0.104 Uiso calc PR 0.4914(17) 1 A 2
H H71B 0.6715 -0.0718 0.2217 0.104 Uiso calc PR 0.4914(17) 1 A 2
H H71C 0.7065 -0.0404 0.1691 0.104 Uiso calc PR 0.4914(17) 1 A 2
C C72B 0.8110(3) 0.0438(3) 0.2349(2) 0.0315(13) Uani d PD 0.4914(17) 1 A 2
H H72A 0.8356 0.0873 0.2517 0.047 Uiso calc PR 0.4914(17) 1 A 2
H H72B 0.8420 0.0382 0.2024 0.047 Uiso calc PR 0.4914(17) 1 A 2
H H72C 0.8236 0.0009 0.2556 0.047 Uiso calc PR 0.4914(17) 1 A 2

loop_
_atom_site_aniso_label
_atom_site_aniso_U_11
_atom_site_aniso_U_22
_atom_site_aniso_U_33
_atom_site_aniso_U_12
_atom_site_aniso_U_13
_atom_site_aniso_U_23
Zn1 0.01550(12) 0.01983(13) 0.03086(15) 0.00145(10) -0.00370(10) -0.00303(11)
S1 0.0174(3) 0.0262(3) 0.0274(3) 0.0014(2) -0.0017(2) 0.0019(2)
S3 0.0360(4) 0.0647(5) 0.0411(4) -0.0026(3) -0.0098(3) 0.0117(3)
O1 0.0156(7) 0.0286(8) 0.0333(9) 0.0012(6) -0.0006(6) -0.0052(7)
O2 0.0274(9) 0.0264(9) 0.0523(11) -0.0006(7) -0.0144(8) 0.0136(7)
O3 0.0524(13) 0.1097(18) 0.0451(12) 0.0091(12) 0.0062(10) -0.0272(11)
N1 0.0173(9) 0.0204(9) 0.0333(11) -0.0003(7) 0.0032(8) -0.0036(8)
N2 0.0161(9) 0.0207(9) 0.0242(10) -0.0004(7) 0.0003(7) -0.0026(7)
N3 0.0162(9) 0.0177(9) 0.0270(10) 0.0006(7) -0.0003(7) -0.0023(7)
N4 0.0201(9) 0.0197(9) 0.0308(11) 0.0008(7) -0.0045(8) -0.0069(8)
C1 0.0244(12) 0.0228(12) 0.0424(14) -0.0043(10) -0.0012(10) -0.0032(10)
C2 0.0254(13) 0.0244(13) 0.0653(18) -0.0047(10) 0.0067(12) -0.0011(12)
C3 0.0354(15) 0.0313(15) 0.072(2) -0.0041(11) 0.0086(14) 0.0194(13)
C4 0.0293(13) 0.0395(15) 0.0459(15) -0.0020(11) 0.0003(11) 0.0147(12)
C5 0.0226(12) 0.0241(12) 0.0349(14) 0.0038(9) 0.0046(10) 0.0033(10)
C6 0.0220(11) 0.0216(11) 0.0217(11) 0.0034(9) 0.0028(9) 0.0000(9)
C7 0.0330(13) 0.0361(14) 0.0288(13) -0.0026(11) -0.0018(10) 0.0092(11)
C8 0.0261(12) 0.0457(15) 0.0249(13) -0.0043(11) -0.0075(10) 0.0008(11)
C9 0.0201(11) 0.0322(13) 0.0230(12) -0.0054(9) 0.0002(9) -0.0048(10)
C10 0.0229(11) 0.0231(11) 0.0228(12) 0.0000(9) 0.0029(9) -0.0002(9)
C11 0.0204(11) 0.0216(11) 0.0310(13) 0.0037(9) 0.0013(9) -0.0044(9)
C12 0.0270(12) 0.0281(12) 0.0206(11) 0.0007(9) -0.0004(9) -0.0024(9)
C13 0.0185(11) 0.0307(12) 0.0249(12) -0.0034(9) -0.0053(9) 0.0006(10)
C14 0.0174(11) 0.0220(11) 0.0266(12) 0.0010(9) 0.0012(9) 0.0013(9)
C15 0.0181(11) 0.0138(10) 0.0233(11) -0.0011(8) 0.0001(8) 0.0036(8)
C16 0.0196(11) 0.0133(10) 0.0276(12) -0.0024(8) -0.0018(9) 0.0010(9)
C17 0.0171(11) 0.0230(12) 0.0336(13) 0.0010(9) -0.0015(9) -0.0025(10)
C18 0.0227(12) 0.0256(12) 0.0429(15) 0.0022(9) 0.0045(10) -0.0106(11)
C19 0.0301(13) 0.0270(13) 0.0363(14) -0.0006(10) -0.0033(10) -0.0145(10)
C20 0.0220(12) 0.0315(13) 0.0384(14) 0.0006(10) -0.0082(10) -0.0115(11)
C21 0.0142(10) 0.0204(11) 0.0264(12) -0.0039(8) -0.0023(9) 0.0016(9)
C22 0.0182(11) 0.0217(11) 0.0270(12) -0.0027(9) -0.0014(9) -0.0016(9)
C23 0.0185(11) 0.0325(13) 0.0243(12) -0.0065(9) -0.0033(9) 0.0058(10)
C24 0.0217(11) 0.0273(12) 0.0346(13) -0.0018(10) -0.0062(10) 0.0102(10)
C25 0.0224(12) 0.0236(12) 0.0389(14) 0.0032(9) -0.0042(10) 0.0009(10)
C26 0.0216(11) 0.0221(11) 0.0256(12) -0.0001(9) -0.0019(9) 0.0011(9)
C27 0.0217(12) 0.0197(12) 0.0419(14) 0.0028(9) -0.0025(10) 0.0113(10)
C28 0.0286(13) 0.0395(15) 0.0486(16) 0.0042(11) 0.0019(12) 0.0147(12)
C29 0.0318(15) 0.065(2) 0.073(2) 0.0095(14) 0.0176(15) 0.0388(17)
C30 0.0209(15) 0.059(2) 0.119(3) -0.0032(14) 0.0008(17) 0.059(2)
C31 0.0296(15) 0.0306(15) 0.109(3) -0.0083(12) -0.0241(16) 0.0281(16)
C32 0.0290(13) 0.0260(13) 0.0603(17) -0.0049(11) -0.0121(12) 0.0113(12)
C33 0.0190(11) 0.0200(11) 0.0198(11) 0.0037(8) 0.0031(8) 0.0002(9)
C34 0.0261(12) 0.0227(12) 0.0222(11) 0.0007(9) 0.0005(9) 0.0014(9)
C35 0.0297(12) 0.0258(12) 0.0315(13) -0.0035(10) -0.0035(10) -0.0058(10)
C36 0.0307(13) 0.0364(14) 0.0249(13) 0.0073(11) -0.0081(10) -0.0085(10)
C37 0.0342(13) 0.0297(13) 0.0221(12) 0.0101(10) -0.0015(10) 0.0058(10)
C38 0.0259(12) 0.0202(11) 0.0278(12) 0.0015(9) 0.0021(10) 0.0026(9)
C39 0.0233(11) 0.0228(12) 0.0232(12) -0.0010(9) -0.0122(9) -0.0034(9)
C40 0.0250(12) 0.0263(12) 0.0268(12) 0.0015(9) -0.0057(10) -0.0024(10)
C41 0.0318(13) 0.0422(15) 0.0254(13) 0.0037(11) -0.0017(10) -0.0067(11)
C42 0.0475(16) 0.0400(15) 0.0287(14) 0.0195(12) -0.0079(12) -0.0144(11)
C43 0.0493(16) 0.0221(12) 0.0327(14) 0.0115(11) -0.0127(12) -0.0054(10)
C44 0.0349(13) 0.0246(12) 0.0239(12) 0.0023(10) -0.0079(10) -0.0017(9)
C45 0.0185(11) 0.0197(11) 0.0231(11) -0.0049(9) 0.0015(9) -0.0011(9)
C46 0.0266(12) 0.0259(12) 0.0298(13) 0.0048(9) -0.0006(10) -0.0035(10)
C47 0.0337(13) 0.0385(14) 0.0234(12) -0.0037(11) -0.0006(10) -0.0048(10)
C48 0.0383(14) 0.0292(13) 0.0256(13) -0.0046(11) -0.0083(10) 0.0055(10)
C49 0.0353(13) 0.0234(12) 0.0318(13) 0.0060(10) -0.0048(10) 0.0011(10)
C50 0.0270(12) 0.0252(12) 0.0213(12) 0.0015(9) 0.0005(9) -0.0011(9)
C51 0.0168(10) 0.0218(11) 0.0232(11) 0.0048(9) -0.0034(9) 0.0044(9)
C52 0.0234(11) 0.0199(11) 0.0253(12) -0.0017(9) -0.0007(9) 0.0034(9)
C53 0.0300(12) 0.0278(12) 0.0201(12) 0.0019(10) 0.0019(9) 0.0057(9)
C54 0.0293(12) 0.0252(12) 0.0203(12) 0.0066(9) -0.0064(10) -0.0011(9)
C55 0.0201(11) 0.0232(12) 0.0289(13) -0.0002(9) -0.0060(9) 0.0011(9)
C56 0.0157(11) 0.0270(12) 0.0236(12) 0.0022(9) 0.0003(9) 0.0033(9)
C57 0.0253(12) 0.0239(12) 0.0188(11) -0.0003(9) 0.0019(9) -0.0003(9)
C58 0.0291(12) 0.0245(12) 0.0189(11) 0.0000(9) 0.0027(9) -0.0001(9)
C59 0.0284(12) 0.0354(13) 0.0218(12) -0.0070(11) 0.0031(9) 0.0011(10)
C60 0.0443(15) 0.0271(13) 0.0312(13) -0.0125(11) 0.0045(11) 0.0014(10)
C61 0.0455(15) 0.0236(13) 0.0423(15) 0.0025(11) 0.0029(12) -0.0007(11)
C62 0.0277(12) 0.0274(13) 0.0388(14) 0.0001(10) 0.0037(10) 0.0016(10)
C63 0.0222(11) 0.0207(11) 0.0244(12) 0.0023(9) 0.0008(9) -0.0024(9)
C64 0.0244(12) 0.0321(13) 0.0302(13) 0.0014(10) 0.0017(10) 0.0072(10)
C65 0.0270(13) 0.0371(14) 0.0419(15) 0.0072(11) -0.0057(11) 0.0083(11)
C66 0.0161(11) 0.0403(15) 0.0495(16) 0.0026(10) 0.0001(11) 0.0019(12)
C67 0.0250(12) 0.0343(13) 0.0345(14) -0.0009(10) 0.0070(10) 0.0006(11)
C68 0.0247(12) 0.0245(12) 0.0258(12) 0.0027(9) 0.0003(9) -0.0007(9)
C69 0.0241(13) 0.091(2) 0.0309(14) -0.0020(14) 0.0028(11) -0.0040(14)
C70 0.0219(12) 0.0317(13) 0.0469(15) 0.0042(10) -0.0039(11) 0.0097(11)
C73 0.0400(16) 0.075(2) 0.0352(15) 0.0169(14) 0.0018(12) -0.0133(14)
C74 0.061(2) 0.088(3) 0.188(4) -0.029(2) -0.032(3) 0.067(3)
B1 0.0229(13) 0.0165(12) 0.0256(14) -0.0012(10) -0.0040(10) 0.0019(10)
B2 0.0201(12) 0.0201(13) 0.0256(14) 0.0016(10) 0.0000(10) -0.0010(10)
S2A 0.0255(7) 0.0288(7) 0.0391(8) 0.0034(5) -0.0019(5) 0.0142(5)
C71A 0.068(6) 0.032(4) 0.057(5) 0.002(3) 0.003(4) -0.015(4)
C72A 0.166(9) 0.042(4) 0.044(4) 0.014(5) -0.050(5) 0.008(3)
S2B 0.0233(7) 0.0374(7) 0.0326(8) 0.0003(5) 0.0000(5) 0.0149(5)
C71B 0.066(6) 0.024(4) 0.118(10) -0.004(4) -0.057(7) 0.015(5)
C72B 0.022(3) 0.039(3) 0.034(3) 0.002(2) -0.004(2) 0.015(3)

loop_
_atom_type_symbol
_atom_type_description
_atom_type_scat_dispersion_real
_atom_type_scat_dispersion_imag
_atom_type_scat_source
C C 0.0033 0.0016 'International Tables Vol C Tables 4.2.6.8 and 6.1.1.4'
H H 0.0000 0.0000 'International Tables Vol C Tables 4.2.6.8 and 6.1.1.4'
B B 0.0013 0.0007 'International Tables Vol C Tables 4.2.6.8 and 6.1.1.4'
N N 0.0061 0.0033 'International Tables Vol C Tables 4.2.6.8 and 6.1.1.4'
O O 0.0106 0.0060 'International Tables Vol C Tables 4.2.6.8 and 6.1.1.4'
S S 0.1246 0.1234 'International Tables Vol C Tables 4.2.6.8 and 6.1.1.4'
Zn Zn 0.2839 1.4301 'International Tables Vol C Tables 4.2.6.8 and 6.1.1.4'

loop_
_geom_angle_atom_site_label_1
_geom_angle_atom_site_label_2
_geom_angle_atom_site_label_3
_geom_angle
O1 Zn1 N2 93.00(6)
O1 Zn1 N3 91.39(6)
N2 Zn1 N3 174.92(6)
O1 Zn1 N4 168.40(6)
N2 Zn1 N4 98.58(6)
N3 Zn1 N4 77.02(6)
O1 Zn1 N1 90.16(6)
N2 Zn1 N1 77.36(6)
N3 Zn1 N1 100.08(6)
N4 Zn1 N1 91.92(6)
O1 Zn1 O2 92.09(6)
N2 Zn1 O2 88.28(6)
N3 Zn1 O2 94.12(6)
N4 Zn1 O2 88.72(6)
N1 Zn1 O2 165.57(6)
O1 S1 C69 103.26(10)
O1 S1 C70 105.77(9)
C69 S1 C70 98.96(12)
O3 S3 C73 104.10(12)
O3 S3 C74 107.78(16)
C73 S3 C74 97.08(17)
S1 O1 Zn1 123.71(8)
S2A O2 S2B 49.91(7)
S2A O2 Zn1 118.20(9)
S2B O2 Zn1 146.23(10)
C1 N1 C5 118.45(18)
C1 N1 Zn1 126.88(15)
C5 N1 Zn1 114.65(13)
C10 N2 C6 118.21(17)
C10 N2 Zn1 124.60(14)
C6 N2 Zn1 117.01(13)
C11 N3 C15 119.04(17)
C11 N3 Zn1 124.28(13)
C15 N3 Zn1 116.62(13)
C20 N4 C16 118.57(17)
C20 N4 Zn1 125.51(14)
C16 N4 Zn1 115.77(13)
N1 C1 C2 123.6(2)
N1 C1 H1 118.2
C2 C1 H1 118.2
C1 C2 C3 117.9(2)
C1 C2 H2 121.1
C3 C2 H2 121.1
C4 C3 C2 119.5(2)
C4 C3 H3 120.3
C2 C3 H3 120.3
C3 C4 C5 119.4(2)
C3 C4 H4 120.3
C5 C4 H4 120.3
N1 C5 C4 121.2(2)
N1 C5 C6 115.79(18)
C4 C5 C6 123.0(2)
N2 C6 C7 122.01(19)
N2 C6 C5 115.17(18)
C7 C6 C5 122.79(19)
C6 C7 C8 118.5(2)
C6 C7 H7 120.7
C8 C7 H7 120.7
C9 C8 C7 120.2(2)
C9 C8 H8 119.9
C7 C8 H8 119.9
C8 C9 C10 118.1(2)
C8 C9 H9 120.9
C10 C9 H9 120.9
N2 C10 C9 122.92(19)
N2 C10 H10 118.5
C9 C10 H10 118.5
N3 C11 C12 122.67(19)
N3 C11 H11 118.7
C12 C11 H11 118.7
C11 C12 C13 118.38(19)
C11 C12 H12 120.8
C13 C12 H12 120.8
C12 C13 C14 119.68(19)
C12 C13 H13 120.2
C14 C13 H13 120.2
C13 C14 C15 119.09(18)
C13 C14 H14 120.5
C15 C14 H14 120.5
N3 C15 C14 121.08(18)
N3 C15 C16 115.36(17)
C14 C15 C16 123.50(17)
N4 C16 C17 121.15(18)
N4 C16 C15 114.83(17)
C17 C16 C15 123.92(18)
C18 C17 C16 119.45(19)
C18 C17 H17 120.3
C16 C17 H17 120.3
C19 C18 C17 119.3(2)
C19 C18 H18 120.3
C17 C18 H18 120.3
C18 C19 C20 118.5(2)
C18 C19 H19 120.7
C20 C19 H19 120.7
N4 C20 C19 122.98(19)
N4 C20 H20 118.5
C19 C20 H20 118.5
C22 C21 C26 114.67(18)
C22 C21 B1 123.45(18)
C26 C21 B1 121.49(18)
C23 C22 C21 123.08(19)
C23 C22 H22 118.5
C21 C22 H22 118.5
C24 C23 C22 120.1(2)
C24 C23 H23 119.9
C22 C23 H23 119.9
C23 C24 C25 119.06(19)
C23 C24 H24 120.5
C25 C24 H24 120.5
C24 C25 C26 120.0(2)
C24 C25 H25 120.0
C26 C25 H25 120.0
C25 C26 C21 123.0(2)
C25 C26 H26 118.5
C21 C26 H26 118.5
C28 C27 C32 114.9(2)
C28 C27 B1 122.4(2)
C32 C27 B1 122.1(2)
C27 C28 C29 122.7(3)
C27 C28 H28 118.7
C29 C28 H28 118.7
C30 C29 C28 120.4(3)
C30 C29 H29 119.8
C28 C29 H29 119.8
C29 C30 C31 119.1(3)
C29 C30 H30 120.5
C31 C30 H30 120.5
C30 C31 C32 119.9(3)
C30 C31 H31 120.0
C32 C31 H31 120.0
C31 C32 C27 123.1(3)
C31 C32 H32 118.5
C27 C32 H32 118.5
C34 C33 C38 114.89(18)
C34 C33 B1 124.51(17)
C38 C33 B1 120.30(17)
C35 C34 C33 122.75(19)
C35 C34 H34 118.6
C33 C34 H34 118.6
C36 C35 C34 120.2(2)
C36 C35 H35 119.9
C34 C35 H35 119.9
C35 C36 C37 118.8(2)
C35 C36 H36 120.6
C37 C36 H36 120.6
C38 C37 C36 120.0(2)
C38 C37 H37 120.0
C36 C37 H37 120.0
C37 C38 C33 123.3(2)
C37 C38 H38 118.3
C33 C38 H38 118.3
C44 C39 C40 115.10(19)
C44 C39 B1 124.17(19)
C40 C39 B1 120.43(18)
C41 C40 C39 122.5(2)
C41 C40 H40 118.7
C39 C40 H40 118.7
C42 C41 C40 120.1(2)
C42 C41 H41 119.9
C40 C41 H41 119.9
C43 C42 C41 119.4(2)
C43 C42 H42 120.3
C41 C42 H42 120.3
C42 C43 C44 120.1(2)
C42 C43 H43 119.9
C44 C43 H43 119.9
C43 C44 C39 122.7(2)
C43 C44 H44 118.6
C39 C44 H44 118.6
C50 C45 C46 114.75(18)
C50 C45 B2 123.78(18)
C46 C45 B2 121.27(18)
C47 C46 C45 123.3(2)
C47 C46 H46 118.3
C45 C46 H46 118.3
C46 C47 C48 120.1(2)
C46 C47 H47 120.0
C48 C47 H47 120.0
C49 C48 C47 118.8(2)
C49 C48 H48 120.6
C47 C48 H48 120.6
C48 C49 C50 120.2(2)
C48 C49 H49 119.9
C50 C49 H49 119.9
C49 C50 C45 122.8(2)
C49 C50 H50 118.6
C45 C50 H50 118.6
C52 C51 C56 114.67(18)
C52 C51 B2 126.69(18)
C56 C51 B2 118.50(17)
C53 C52 C51 122.52(19)
C53 C52 H52 118.7
C51 C52 H52 118.7
C54 C53 C52 120.8(2)
C54 C53 H53 119.6
C52 C53 H53 119.6
C53 C54 C55 118.65(19)
C53 C54 H54 120.7
C55 C54 H54 120.7
C56 C55 C54 119.6(2)
C56 C55 H55 120.2
C54 C55 H55 120.2
C55 C56 C51 123.68(19)
C55 C56 H56 118.2
C51 C56 H56 118.2
C62 C57 C58 114.76(19)
C62 C57 B2 125.26(18)
C58 C57 B2 119.75(18)
C59 C58 C57 123.1(2)
C59 C58 H58 118.5
C57 C58 H58 118.5
C60 C59 C58 120.0(2)
C60 C59 H59 120.0
C58 C59 H59 120.0
C61 C60 C59 118.9(2)
C61 C60 H60 120.5
C59 C60 H60 120.5
C60 C61 C62 120.2(2)
C60 C61 H61 119.9
C62 C61 H61 119.9
C61 C62 C57 123.1(2)
C61 C62 H62 118.5
C57 C62 H62 118.5
C64 C63 C68 114.67(18)
C64 C63 B2 120.96(18)
C68 C63 B2 124.25(18)
C65 C64 C63 123.2(2)
C65 C64 H64 118.4
C63 C64 H64 118.4
C66 C65 C64 120.3(2)
C66 C65 H65 119.8
C64 C65 H65 119.8
C65 C66 C67 118.9(2)
C65 C66 H66 120.5
C67 C66 H66 120.5
C66 C67 C68 120.1(2)
C66 C67 H67 119.9
C68 C67 H67 119.9
C67 C68 C63 122.8(2)
C67 C68 H68 118.6
C63 C68 H68 118.6
S1 C69 H69A 109.5
S1 C69 H69B 109.5
H69A C69 H69B 109.5
S1 C69 H69C 109.5
H69A C69 H69C 109.5
H69B C69 H69C 109.5
S1 C70 H70A 109.5
S1 C70 H70B 109.5
H70A C70 H70B 109.5
S1 C70 H70C 109.5
H70A C70 H70C 109.5
H70B C70 H70C 109.5
S3 C73 H73A 109.5
S3 C73 H73B 109.5
H73A C73 H73B 109.5
S3 C73 H73C 109.5
H73A C73 H73C 109.5
H73B C73 H73C 109.5
S3 C74 H74A 109.5
S3 C74 H74B 109.5
H74A C74 H74B 109.5
S3 C74 H74C 109.5
H74A C74 H74C 109.5
H74B C74 H74C 109.5
C39 B1 C27 113.36(17)
C39 B1 C33 104.00(16)
C27 B1 C33 111.51(17)
C39 B1 C21 112.87(17)
C27 B1 C21 102.83(16)
C33 B1 C21 112.58(16)
C57 B2 C63 113.08(17)
C57 B2 C45 105.14(16)
C63 B2 C45 112.13(17)
C57 B2 C51 112.21(17)
C63 B2 C51 103.83(16)
C45 B2 C51 110.63(16)
O2 S2A C71A 104.9(4)
O2 S2A C72A 99.7(3)
C71A S2A C72A 101.2(4)
O2 S2B C71B 103.7(4)
O2 S2B C72B 104.50(19)
C71B S2B C72B 98.3(4)
S2B C71B H71A 109.5
S2B C71B H71B 109.5
H71A C71B H71B 109.5
S2B C71B H71C 109.5
H71A C71B H71C 109.5
H71B C71B H71C 109.5
S2B C72B H72A 109.5
S2B C72B H72B 109.5
H72A C72B H72B 109.5
S2B C72B H72C 109.5
H72A C72B H72C 109.5
H72B C72B H72C 109.5

loop_
_geom_bond_atom_site_label_1
_geom_bond_atom_site_label_2
_geom_bond_distance
Zn1 O1 2.0671(13)
Zn1 N2 2.1055(16)
Zn1 N3 2.1076(16)
Zn1 N4 2.1390(16)
Zn1 N1 2.1586(17)
Zn1 O2 2.1814(14)
S1 O1 1.5316(14)
S1 C69 1.767(2)
S1 C70 1.769(2)
S3 O3 1.514(2)
S3 C73 1.763(2)
S3 C74 1.769(3)
O2 S2A 1.5425(17)
O2 S2B 1.5854(18)
N1 C1 1.334(2)
N1 C5 1.354(3)
N2 C10 1.345(2)
N2 C6 1.348(2)
N3 C11 1.341(2)
N3 C15 1.350(2)
N4 C20 1.339(3)
N4 C16 1.356(2)
C1 C2 1.376(3)
C1 H1 0.9300
C2 C3 1.383(3)
C2 H2 0.9300
C3 C4 1.381(3)
C3 H3 0.9300
C4 C5 1.385(3)
C4 H4 0.9300
C5 C6 1.503(3)
C6 C7 1.372(3)
C7 C8 1.391(3)
C7 H7 0.9300
C8 C9 1.363(3)
C8 H8 0.9300
C9 C10 1.379(3)
C9 H9 0.9300
C10 H10 0.9300
C11 C12 1.378(3)
C11 H11 0.9300
C12 C13 1.380(3)
C12 H12 0.9300
C13 C14 1.381(3)
C13 H13 0.9300
C14 C15 1.390(3)
C14 H14 0.9300
C15 C16 1.494(3)
C16 C17 1.387(3)
C17 C18 1.382(3)
C17 H17 0.9300
C18 C19 1.379(3)
C18 H18 0.9300
C19 C20 1.380(3)
C19 H19 0.9300
C20 H20 0.9300
C21 C22 1.400(3)
C21 C26 1.408(3)
C21 B1 1.651(3)
C22 C23 1.391(3)
C22 H22 0.9300
C23 C24 1.381(3)
C23 H23 0.9300
C24 C25 1.383(3)
C24 H24 0.9300
C25 C26 1.389(3)
C25 H25 0.9300
C26 H26 0.9300
C27 C28 1.395(3)
C27 C32 1.399(3)
C27 B1 1.643(3)
C28 C29 1.400(3)
C28 H28 0.9300
C29 C30 1.370(4)
C29 H29 0.9300
C30 C31 1.380(4)
C30 H30 0.9300
C31 C32 1.395(3)
C31 H31 0.9300
C32 H32 0.9300
C33 C34 1.399(3)
C33 C38 1.404(3)
C33 B1 1.645(3)
C34 C35 1.394(3)
C34 H34 0.9300
C35 C36 1.384(3)
C35 H35 0.9300
C36 C37 1.388(3)
C36 H36 0.9300
C37 C38 1.381(3)
C37 H37 0.9300
C38 H38 0.9300
C39 C44 1.399(3)
C39 C40 1.412(3)
C39 B1 1.642(3)
C40 C41 1.391(3)
C40 H40 0.9300
C41 C42 1.379(3)
C41 H41 0.9300
C42 C43 1.377(3)
C42 H42 0.9300
C43 C44 1.394(3)
C43 H43 0.9300
C44 H44 0.9300
C45 C50 1.396(3)
C45 C46 1.404(3)
C45 B2 1.647(3)
C46 C47 1.381(3)
C46 H46 0.9300
C47 C48 1.384(3)
C47 H47 0.9300
C48 C49 1.383(3)
C48 H48 0.9300
C49 C50 1.393(3)
C49 H49 0.9300
C50 H50 0.9300
C51 C52 1.402(3)
C51 C56 1.404(3)
C51 B2 1.663(3)
C52 C53 1.393(3)
C52 H52 0.9300
C53 C54 1.381(3)
C53 H53 0.9300
C54 C55 1.391(3)
C54 H54 0.9300
C55 C56 1.389(3)
C55 H55 0.9300
C56 H56 0.9300
C57 C62 1.400(3)
C57 C58 1.408(3)
C57 B2 1.646(3)
C58 C59 1.392(3)
C58 H58 0.9300
C59 C60 1.387(3)
C59 H59 0.9300
C60 C61 1.384(3)
C60 H60 0.9300
C61 C62 1.392(3)
C61 H61 0.9300
C62 H62 0.9300
C63 C64 1.400(3)
C63 C68 1.404(3)
C63 B2 1.648(3)
C64 C65 1.389(3)
C64 H64 0.9300
C65 C66 1.377(3)
C65 H65 0.9300
C66 C67 1.381(3)
C66 H66 0.9300
C67 C68 1.397(3)
C67 H67 0.9300
C68 H68 0.9300
C69 H69A 0.9600
C69 H69B 0.9600
C69 H69C 0.9600
C70 H70A 0.9600
C70 H70B 0.9600
C70 H70C 0.9600
C73 H73A 0.9600
C73 H73B 0.9600
C73 H73C 0.9600
C74 H74A 0.9600
C74 H74B 0.9600
C74 H74C 0.9600
S2A C71A 1.756(9)
S2A C72A 1.763(6)
C71A H71D 0.9600
C71A H71E 0.9600
C71A H71F 0.9600
C72A H72D 0.9600
C72A H72E 0.9600
C72A H72F 0.9600
S2B C71B 1.754(8)
S2B C72B 1.779(5)
C71B H71A 0.9600
C71B H71B 0.9600
C71B H71C 0.9600
C72B H72A 0.9600
C72B H72B 0.9600
C72B H72C 0.9600

loop_
_geom_hbond_atom_site_label_D
_geom_hbond_atom_site_label_H
_geom_hbond_atom_site_label_A
_geom_hbond_site_symmetry_A
_geom_hbond_distance_DH
_geom_hbond_distance_HA
_geom_hbond_distance_DA
_geom_hbond_angle_DHA
C23 H23 O3 2_645 0.93 2.41 3.336(3) 172.9
C59 H59 O3 2_645 0.93 2.53 3.403(3) 155.6

loop_
_geom_torsion_atom_site_label_1
_geom_torsion_atom_site_label_2
_geom_torsion_atom_site_label_3
_geom_torsion_atom_site_label_4
_geom_torsion
C69 S1 O1 Zn1 150.41(12)
C70 S1 O1 Zn1 -106.12(12)
N2 Zn1 O1 S1 36.34(10)
N3 Zn1 O1 S1 -146.23(10)
N4 Zn1 O1 S1 -145.9(3)
N1 Zn1 O1 S1 113.69(10)
O2 Zn1 O1 S1 -52.05(10)
O1 Zn1 O2 S2A -140.15(11)
N2 Zn1 O2 S2A 126.91(11)
N3 Zn1 O2 S2A -48.61(11)
N4 Zn1 O2 S2A 28.28(11)
N1 Zn1 O2 S2A 121.0(2)
O1 Zn1 O2 S2B -81.01(19)
N2 Zn1 O2 S2B -173.95(19)
N3 Zn1 O2 S2B 10.54(19)
N4 Zn1 O2 S2B 87.42(19)
N1 Zn1 O2 S2B -179.84(19)
O1 Zn1 N1 C1 85.16(17)
N2 Zn1 N1 C1 178.20(18)
N3 Zn1 N1 C1 -6.28(18)
N4 Zn1 N1 C1 -83.43(17)
O2 Zn1 N1 C1 -175.8(2)
O1 Zn1 N1 C5 -93.39(14)
N2 Zn1 N1 C5 -0.34(14)
N3 Zn1 N1 C5 175.18(14)
N4 Zn1 N1 C5 98.02(14)
O2 Zn1 N1 C5 5.7(3)
O1 Zn1 N2 C10 -85.83(15)
N4 Zn1 N2 C10 94.62(16)
N1 Zn1 N2 C10 -175.33(16)
O2 Zn1 N2 C10 6.17(15)
O1 Zn1 N2 C6 89.30(14)
N4 Zn1 N2 C6 -90.25(14)
N1 Zn1 N2 C6 -0.20(14)
O2 Zn1 N2 C6 -178.69(14)
O1 Zn1 N3 C11 2.14(16)
N4 Zn1 N3 C11 -177.79(17)
N1 Zn1 N3 C11 92.56(16)
O2 Zn1 N3 C11 -90.06(16)
O1 Zn1 N3 C15 -174.96(14)
N4 Zn1 N3 C15 5.11(13)
N1 Zn1 N3 C15 -84.54(14)
O2 Zn1 N3 C15 92.84(14)
O1 Zn1 N4 C20 173.3(3)
N2 Zn1 N4 C20 -8.94(18)
N3 Zn1 N4 C20 173.65(18)
N1 Zn1 N4 C20 -86.45(18)
O2 Zn1 N4 C20 79.13(18)
O1 Zn1 N4 C16 -2.2(4)
N2 Zn1 N4 C16 175.56(14)
N3 Zn1 N4 C16 -1.85(13)
N1 Zn1 N4 C16 98.05(14)
O2 Zn1 N4 C16 -96.37(14)
C5 N1 C1 C2 -0.2(3)
Zn1 N1 C1 C2 -178.68(16)
N1 C1 C2 C3 -0.2(3)
C1 C2 C3 C4 0.3(4)
C2 C3 C4 C5 0.0(4)
C1 N1 C5 C4 0.5(3)
Zn1 N1 C5 C4 179.13(17)
C1 N1 C5 C6 -177.89(18)
Zn1 N1 C5 C6 0.8(2)
C3 C4 C5 N1 -0.4(3)
C3 C4 C5 C6 177.9(2)
C10 N2 C6 C7 -2.3(3)
Zn1 N2 C6 C7 -177.75(16)
C10 N2 C6 C5 176.11(17)
Zn1 N2 C6 C5 0.7(2)
N1 C5 C6 N2 -1.0(3)
C4 C5 C6 N2 -179.3(2)
N1 C5 C6 C7 177.43(19)
C4 C5 C6 C7 -0.9(3)
N2 C6 C7 C8 2.3(3)
C5 C6 C7 C8 -176.0(2)
C6 C7 C8 C9 -1.0(3)
C7 C8 C9 C10 -0.3(3)
C6 N2 C10 C9 0.9(3)
Zn1 N2 C10 C9 176.00(14)
C8 C9 C10 N2 0.4(3)
C15 N3 C11 C12 -0.2(3)
Zn1 N3 C11 C12 -177.21(15)
N3 C11 C12 C13 2.1(3)
C11 C12 C13 C14 -1.8(3)
C12 C13 C14 C15 -0.2(3)
C11 N3 C15 C14 -1.9(3)
Zn1 N3 C15 C14 175.33(14)
C11 N3 C15 C16 175.37(17)
Zn1 N3 C15 C16 -7.4(2)
C13 C14 C15 N3 2.1(3)
C13 C14 C15 C16 -174.98(18)
C20 N4 C16 C17 -0.5(3)
Zn1 N4 C16 C17 175.30(15)
C20 N4 C16 C15 -177.14(18)
Zn1 N4 C16 C15 -1.3(2)
N3 C15 C16 N4 5.7(2)
C14 C15 C16 N4 -177.10(18)
N3 C15 C16 C17 -170.81(18)
C14 C15 C16 C17 6.4(3)
N4 C16 C17 C18 -0.9(3)
C15 C16 C17 C18 175.40(19)
C16 C17 C18 C19 1.3(3)
C17 C18 C19 C20 -0.3(3)
C16 N4 C20 C19 1.6(3)
Zn1 N4 C20 C19 -173.82(16)
C18 C19 C20 N4 -1.1(3)
C26 C21 C22 C23 -1.2(3)
B1 C21 C22 C23 -174.09(18)
C21 C22 C23 C24 -0.2(3)
C22 C23 C24 C25 1.4(3)
C23 C24 C25 C26 -1.2(3)
C24 C25 C26 C21 -0.4(3)
C22 C21 C26 C25 1.5(3)
B1 C21 C26 C25 174.53(19)
C32 C27 C28 C29 0.6(3)
B1 C27 C28 C29 -171.0(2)
C27 C28 C29 C30 -0.2(4)
C28 C29 C30 C31 -0.4(4)
C29 C30 C31 C32 0.6(4)
C30 C31 C32 C27 -0.2(4)
C28 C27 C32 C31 -0.4(3)
B1 C27 C32 C31 171.2(2)
C38 C33 C34 C35 0.4(3)
B1 C33 C34 C35 174.04(19)
C33 C34 C35 C36 0.5(3)
C34 C35 C36 C37 -0.8(3)
C35 C36 C37 C38 0.1(3)
C36 C37 C38 C33 0.9(3)
C34 C33 C38 C37 -1.1(3)
B1 C33 C38 C37 -175.04(19)
C44 C39 C40 C41 0.4(3)
B1 C39 C40 C41 -173.66(18)
C39 C40 C41 C42 -0.6(3)
C40 C41 C42 C43 0.7(3)
C41 C42 C43 C44 -0.7(3)
C42 C43 C44 C39 0.5(3)
C40 C39 C44 C43 -0.3(3)
B1 C39 C44 C43 173.45(19)
C50 C45 C46 C47 1.8(3)
B2 C45 C46 C47 176.8(2)
C45 C46 C47 C48 -1.6(3)
C46 C47 C48 C49 0.2(3)
C47 C48 C49 C50 0.8(3)
C48 C49 C50 C45 -0.5(3)
C46 C45 C50 C49 -0.7(3)
B2 C45 C50 C49 -175.57(19)
C56 C51 C52 C53 -0.6(3)
B2 C51 C52 C53 175.05(19)
C51 C52 C53 C54 -1.3(3)
C52 C53 C54 C55 2.3(3)
C53 C54 C55 C56 -1.4(3)
C54 C55 C56 C51 -0.5(3)
C52 C51 C56 C55 1.5(3)
B2 C51 C56 C55 -174.51(18)
C62 C57 C58 C59 0.8(3)
B2 C57 C58 C59 175.60(19)
C57 C58 C59 C60 0.3(3)
C58 C59 C60 C61 -0.9(3)
C59 C60 C61 C62 0.4(3)
C60 C61 C62 C57 0.9(4)
C58 C57 C62 C61 -1.4(3)
B2 C57 C62 C61 -175.9(2)
C68 C63 C64 C65 -1.6(3)
B2 C63 C64 C65 -177.9(2)
C63 C64 C65 C66 0.3(4)
C64 C65 C66 C67 1.2(4)
C65 C66 C67 C68 -1.2(3)
C66 C67 C68 C63 -0.2(3)
C64 C63 C68 C67 1.6(3)
B2 C63 C68 C67 177.65(19)
C44 C39 B1 C27 27.5(3)
C40 C39 B1 C27 -159.10(18)
C44 C39 B1 C33 -93.8(2)
C40 C39 B1 C33 79.6(2)
C44 C39 B1 C21 143.85(19)
C40 C39 B1 C21 -42.7(2)
C28 C27 B1 C39 -149.10(19)
C32 C27 B1 C39 39.9(3)
C28 C27 B1 C33 -32.1(3)
C32 C27 B1 C33 156.83(19)
C28 C27 B1 C21 88.7(2)
C32 C27 B1 C21 -82.3(2)
C34 C33 B1 C39 -100.8(2)
C38 C33 B1 C39 72.5(2)
C34 C33 B1 C27 136.68(19)
C38 C33 B1 C27 -50.0(2)
C34 C33 B1 C21 21.7(3)
C38 C33 B1 C21 -164.99(18)
C22 C21 B1 C39 -25.4(3)
C26 C21 B1 C39 162.23(17)
C22 C21 B1 C27 97.1(2)
C26 C21 B1 C27 -75.3(2)
C22 C21 B1 C33 -142.76(18)
C26 C21 B1 C33 44.9(2)
C62 C57 B2 C63 -6.7(3)
C58 C57 B2 C63 179.14(18)
C62 C57 B2 C45 116.0(2)
C58 C57 B2 C45 -58.2(2)
C62 C57 B2 C51 -123.7(2)
C58 C57 B2 C51 62.1(2)
C64 C63 B2 C57 -53.1(3)
C68 C63 B2 C57 131.0(2)
C64 C63 B2 C45 -171.78(18)
C68 C63 B2 C45 12.4(3)
C64 C63 B2 C51 68.8(2)
C68 C63 B2 C51 -107.1(2)
C50 C45 B2 C57 100.5(2)
C46 C45 B2 C57 -74.0(2)
C50 C45 B2 C63 -136.23(19)
C46 C45 B2 C63 49.2(2)
C50 C45 B2 C51 -20.8(3)
C46 C45 B2 C51 164.63(18)
C52 C51 B2 C57 -0.6(3)
C56 C51 B2 C57 174.88(17)
C52 C51 B2 C63 -123.1(2)
C56 C51 B2 C63 52.4(2)
C52 C51 B2 C45 116.4(2)
C56 C51 B2 C45 -68.0(2)
S2B O2 S2A C71A 75.0(3)
Zn1 O2 S2A C71A -143.6(3)
S2B O2 S2A C72A -29.4(3)
Zn1 O2 S2A C72A 112.0(3)
S2A O2 S2B C71B -65.2(4)
Zn1 O2 S2B C71B -146.7(4)
S2A O2 S2B C72B 37.3(2)
Zn1 O2 S2B C72B -44.2(3)
